data_4319742
loop_
_publ_author_name
'M. Rodopoulos'
'T. Rodopoulos'
'J. N. Bridson'
'L. I. Elding'
'S. J. Rettig'
'A. McAuley'

_publ_contact_author_address
;
Chemistry Department, University of
Victoria, Victoria, BC
;
_publ_contact_author_email amcauley@uvic.ca
_publ_contact_author_fax '250 721-7147'
_publ_contact_author_name A.McAuley
_publ_contact_author_phone '250 721-7164'
_publ_section_title
;
 Synthesis of 14-oxa-1,4,8,11-tetraazabicyclo[9.5.3]nonadecane (L1) and a
 Spectroscopic and Structural Study of [Ni(L1)(ClO4)](ClO4) and of the
 Macrobicyclic Precursor Diamide Complex, [Ni(HL2)](ClO4); Chloride
 Substitution Kinetics of the Corresponding [Ni(III)(L1)]3+ Species
;
_journal_name_full 'Inorganic Chemistry'
_journal_page_first 2737
_journal_page_last 2742
_journal_paper_doi 10.1021/ic001163r
_journal_volume 40
_journal_year 2001
_chemical_formula_sum 'C14 H24 Cl N4 Ni O7'
_chemical_formula_weight 454.52
_space_group_IT_number 61
_symmetry_cell_setting orthorhombic
_symmetry_Int_Tables_number 61
_symmetry_space_group_name_Hall '-P 2ac 2ab'
_symmetry_space_group_name_H-M 'P b c a'
_audit_creation_date 1998-09-18
_audit_creation_method 'by teXsan v1.8'
_audit_update_record
;
?
;
_cell_angle_alpha 90
_cell_angle_beta 90
_cell_angle_gamma 90
_cell_formula_units_Z 8
_cell_length_a 15.1590(3)
_cell_length_b 13.235(2)
_cell_length_c 18.0195(6)
_cell_measurement_reflns_used 14324
_cell_measurement_temperature 180.2
_cell_measurement_theta_max 30.5
_cell_measurement_theta_min 2.0
_cell_volume 3615.2(6)
_computing_cell_refinement 'd*TREK (MSC, 1996-1998)'
_computing_data_collection 'd*TREK (MSC, 1996-1998)'
_computing_data_reduction 'd*TREK (MSC, 1996-1998)'
_computing_publication_material 'teXsan (MSC, 1992-1997)'
_computing_structure_refinement 'teXsan (MSC, 1992-1997)'
_computing_structure_solution 'DIRDIF92 PATTY (Beurskens, 1992)'
_diffrn_ambient_temperature 180.2
_diffrn_detector_area_resol_mean 11.76
_diffrn_measurement_device_type 'Rigaku/ADSC CCD'
_diffrn_measurement_method 'area detector'
_diffrn_orient_matrix_UB_11 0.00000
_diffrn_orient_matrix_UB_12 0.00000
_diffrn_orient_matrix_UB_13 0.00000
_diffrn_orient_matrix_UB_21 0.00000
_diffrn_orient_matrix_UB_22 0.00000
_diffrn_orient_matrix_UB_23 0.00000
_diffrn_orient_matrix_UB_31 0.00000
_diffrn_orient_matrix_UB_32 0.00000
_diffrn_orient_matrix_UB_33 0.00000
_diffrn_radiation_detector CCD
_diffrn_radiation_monochromator graphite
_diffrn_radiation_source 'X-ray tube'
_diffrn_radiation_type 'Mo K\a'
_diffrn_radiation_wavelength 0.7107
_diffrn_reflns_av_R_equivalents 0.09213
_diffrn_reflns_av_sigmaI/netI 0.180
_diffrn_reflns_limit_h_max 17
_diffrn_reflns_limit_h_min -21
_diffrn_reflns_limit_k_max 16
_diffrn_reflns_limit_k_min -14
_diffrn_reflns_limit_l_max 25
_diffrn_reflns_limit_l_min -22
_diffrn_reflns_number 33886
_diffrn_reflns_reduction_process 'Lp corrections applied'
_diffrn_reflns_theta_max 30.52
_diffrn_reflns_theta_min 2.05
_diffrn_standards_decay_% 0.00
_diffrn_standards_interval_count 0
_diffrn_standards_number 0
_exptl_absorpt_coefficient_mu 1.268
_exptl_absorpt_correction_T_max 1.000
_exptl_absorpt_correction_T_min 0.765
_exptl_absorpt_correction_type multi-scan
_exptl_absorpt_process_details
;
d*TREK (MSC, 1996-1998)
;
_exptl_crystal_colour pink
_exptl_crystal_density_diffrn 1.670
_exptl_crystal_density_meas ?
_exptl_crystal_description platelet
_exptl_crystal_F_000 1896.00
_exptl_crystal_size_max 0.20
_exptl_crystal_size_mid 0.15
_exptl_crystal_size_min 0.02
_refine_diff_density_max 1.33
_refine_diff_density_min -1.63
_refine_ls_extinction_method none
_refine_ls_goodness_of_fit_all 1.136
_refine_ls_goodness_of_fit_ref 1.136
_refine_ls_hydrogen_treatment noref
_refine_ls_matrix_type full
_refine_ls_number_constraints 0
_refine_ls_number_parameters 265
_refine_ls_number_reflns 5137
_refine_ls_number_restraints 0
_refine_ls_R_factor_all 0.1068
_refine_ls_R_factor_gt 0.045
_refine_ls_shift/su_max 0.0190
_refine_ls_shift/su_mean 0.0310
_refine_ls_structure_factor_coef Fsqd
_refine_ls_weighting_details 'w = 1/[\s^2^(Fo^2^)]'
_refine_ls_weighting_scheme sigma
_refine_ls_wR_factor_all 0.0826
_refine_ls_wR_factor_ref 0.038
_reflns_number_gt 1703
_reflns_number_total 5137
_reflns_threshold_expression I>3.00\s(I)
_cod_data_source_file ic001163r.cif
_cod_data_source_block C14H24ClN4O7Ni
_cod_depositor_comments
;
The following automatic conversions were performed:

'_exptl_crystal_density_meas' value 'not measured' was changed to '?'
- the value is perceived as not measured.

Automatic conversion script
Id: cif_fix_values 3008 2015-01-20 13:52:24Z robertas 
;
_cod_original_cell_volume 3615.3(7)
_cod_original_sg_symbol_H-M 'P b c a '
_cod_original_formula_sum 'C14 H24 Cl N4 O7 Ni '
_cod_database_code 4319742

loop_
_symmetry_equiv_pos_as_xyz
'   +x,   +y,   +z'
'1/2+x,1/2-y,   -z'
'   -x,1/2+y,1/2-z'
'1/2-x,   -y,1/2+z'
'   -x,   -y,   -z'
'1/2-x,1/2+y,   +z'
'   +x,1/2-y,1/2+z'
'1/2+x,   +y,1/2-z'

loop_
_atom_site_label
_atom_site_fract_x
_atom_site_fract_y
_atom_site_fract_z
_atom_site_U_iso_or_equiv
_atom_site_occupancy
_atom_site_refinement_flags
_atom_site_adp_type
_atom_site_calc_flag
_atom_site_calc_attached_atom
Ni(1) 0.04508(3) 0.22973(4) 0.11141(3) 0.01857(11) 1.000 . Uani d ?
Cl(1) 0.34018(9) 0.44251(12) 0.34979(7) 0.0489(4) 1.000 . Uani d ?
O(1) -0.0713(2) 0.2028(2) -0.08371(14) 0.0340(10) 1.000 . Uani d ?
O(2) -0.0642(2) 0.1926(3) 0.30804(15) 0.0499(11) 1.000 . Uani d ?
O(3a) 0.1692(7) 0.1120(10) 0.1008(8) 0.037(4) 0.400 . Uiso d ?
O(3) 0.1991(5) 0.1349(5) 0.1087(5) 0.033(2) 0.600 . Uani d ?
O(4) 0.3735(3) 0.4373(4) 0.2764(2) 0.102(2) 1.000 . Uani d ?
O(5) 0.2742(3) 0.3699(4) 0.3562(3) 0.147(2) 1.000 . Uani d ?
O(6) 0.2992(3) 0.5402(4) 0.3625(2) 0.112(2) 1.000 . Uani d ?
O(7) 0.4062(3) 0.4254(3) 0.4033(2) 0.090(2) 1.000 . Uani d ?
N(1) 0.1075(2) 0.2963(3) 0.0280(2) 0.0267(11) 1.000 . Uani d ?
N(2) -0.0266(2) 0.1756(3) 0.0354(2) 0.0176(10) 1.000 . Uani d ?
N(3) -0.0232(2) 0.1728(3) 0.1872(2) 0.0214(10) 1.000 . Uani d ?
N(4) 0.1133(2) 0.2861(3) 0.1947(2) 0.0248(11) 1.000 . Uani d ?
C(1) 0.0353(3) 0.3145(3) -0.0268(2) 0.0295(13) 1.000 . Uani d ?
C(2) -0.0260(2) 0.2247(4) -0.0263(2) 0.0202(11) 1.000 . Uani d ?
C(3) -0.0880(3) 0.0897(3) 0.0424(2) 0.0243(13) 1.000 . Uani d ?
C(4) -0.0684(3) 0.0276(3) 0.1107(3) 0.0303(12) 1.000 . Uani d ?
C(5) -0.0844(3) 0.0878(4) 0.1805(2) 0.0332(15) 1.000 . Uani d ?
C(6) -0.0180(3) 0.2167(3) 0.2506(2) 0.0293(14) 1.000 . Uani d ?
C(7) 0.0468(3) 0.3030(3) 0.2534(2) 0.0272(12) 1.000 . Uani d ?
C(8) 0.1580(3) 0.3855(4) 0.1813(3) 0.043(2) 1.000 . Uani d ?
C(9a) 0.1977(8) 0.4064(9) 0.1044(7) 0.039(4) 0.400 . Uani d ?
C(9) 0.1264(4) 0.4377(5) 0.1210(5) 0.026(2) 0.600 . Uani d ?
C(10) 0.1509(3) 0.3970(4) 0.0428(3) 0.040(2) 1.000 . Uani d ?
C(11) 0.1708(3) 0.2219(4) -0.0074(2) 0.0305(13) 1.000 . Uani d ?
C(12) 0.2330(3) 0.1728(5) 0.0478(3) 0.052(2) 1.000 . Uani d ?
C(13) 0.2388(5) 0.1629(8) 0.1768(5) 0.048(3) 0.600 . Uani d ?
C(13a) 0.1899(9) 0.1188(11) 0.1761(9) 0.043(4) 0.400 . Uiso d ?
C(14a) 0.1605(7) 0.1942(10) 0.2351(6) 0.028(4) 0.400 . Uani d ?
C(14) 0.1895(6) 0.2172(8) 0.2112(5) 0.033(3) 0.600 . Uiso d ?
H(1) 0.0026 0.3756 -0.0131 0.035 1.000 . Uiso c ?
H(2) 0.0605 0.3231 -0.0765 0.035 1.000 . Uiso c ?
H(3) -0.1485 0.1155 0.0456 0.029 1.000 . Uiso c ?
H(4) -0.0823 0.0465 -0.0016 0.029 1.000 . Uiso c ?
H(5) -0.1068 -0.0320 0.1109 0.036 1.000 . Uiso c ?
H(6) -0.0067 0.0060 0.1093 0.036 1.000 . Uiso c ?
H(7) -0.0767 0.0433 0.2235 0.040 1.000 . Uiso c ?
H(8) -0.1448 0.1140 0.1798 0.040 1.000 . Uiso c ?
H(9) 0.0755 0.3050 0.3021 0.032 1.000 . Uiso c ?
H(10) 0.0160 0.3670 0.2446 0.032 1.000 . Uiso c ?
H(11a) 0.1144 0.4384 0.1910 0.052 0.400 . Uiso d ?
H(11) 0.1502 0.4275 0.2255 0.052 0.600 . Uiso d ?
H(12a) 0.2062 0.3908 0.2174 0.052 0.400 . Uiso d ?
H(12) 0.2210 0.3727 0.1735 0.052 0.600 . Uiso d ?
H(13a) 0.2187 0.4762 0.1055 0.047 0.400 . Uiso d ?
H(13) 0.0619 0.4372 0.1243 0.034 0.600 . Uiso d ?
H(14a) 0.2479 0.3604 0.0992 0.047 0.400 . Uiso d ?
H(14) 0.1482 0.5070 0.1244 0.034 0.600 . Uiso d ?
H(15a) 0.1904 0.4111 0.0011 0.049 0.400 . Uiso d ?
H(15) 0.2150 0.3889 0.0397 0.049 0.600 . Uiso d ?
H(16a) 0.1041 0.4481 0.0444 0.049 0.400 . Uiso d ?
H(16) 0.1313 0.4456 0.0053 0.049 0.600 . Uiso d ?
H(17) 0.1363 0.1687 -0.0318 0.037 1.000 . Uiso c ?
H(18) 0.2060 0.2578 -0.0446 0.037 1.000 . Uiso c ?
H(19a) 0.2664 0.2237 0.0751 0.062 0.400 . Uiso d ?
H(19) 0.2765 0.2237 0.0621 0.062 0.600 . Uiso d ?
H(20a) 0.2742 0.1270 0.0221 0.062 0.400 . Uiso d ?
H(20) 0.2630 0.1173 0.0215 0.062 0.600 . Uiso d ?
H(21a) 0.1710 0.0536 0.1965 0.051 0.400 . Uiso d ?
H(21) 0.2501 0.1013 0.2064 0.059 0.600 . Uiso d ?
H(22a) 0.2544 0.1227 0.1768 0.051 0.400 . Uiso d ?
H(22) 0.2945 0.1973 0.1674 0.059 0.600 . Uiso d ?
H(23a) 0.2137 0.2192 0.2617 0.029 0.400 . Uiso d ?
H(23) 0.2318 0.2632 0.2352 0.041 0.600 . Uiso d ?
H(24a) 0.1212 0.1621 0.2701 0.029 0.400 . Uiso d ?
H(24) 0.1650 0.1712 0.2479 0.041 0.600 . Uiso d ?

loop_
_atom_site_aniso_label
_atom_site_aniso_U_11
_atom_site_aniso_U_22
_atom_site_aniso_U_33
_atom_site_aniso_U_12
_atom_site_aniso_U_13
_atom_site_aniso_U_23
Ni(1) 0.0242(2) 0.0192(3) 0.0123(2) -0.0019(3) -0.0006(3) -0.0021(3)
Cl(1) 0.0551(8) 0.0597(11) 0.0320(8) -0.0003(8) 0.0013(7) 0.0046(8)
O(1) 0.041(2) 0.046(2) 0.015(2) -0.003(2) -0.0080(13) 0.0023(15)
O(2) 0.092(3) 0.047(2) 0.011(2) -0.033(2) 0.015(2) -0.006(2)
O(3) 0.036(4) 0.032(4) 0.030(4) 0.017(3) 0.002(4) -0.012(4)
O(4) 0.122(4) 0.130(4) 0.054(3) 0.039(3) 0.051(3) 0.021(3)
O(5) 0.149(5) 0.181(6) 0.110(4) -0.114(4) 0.007(4) 0.032(4)
O(6) 0.133(4) 0.111(4) 0.091(4) 0.090(4) -0.021(3) -0.024(3)
O(7) 0.096(3) 0.086(3) 0.088(4) 0.037(3) -0.048(3) -0.005(3)
N(1) 0.030(2) 0.026(3) 0.024(2) -0.004(2) 0.007(2) -0.002(2)
N(2) 0.028(2) 0.017(2) 0.008(2) -0.005(2) -0.0001(14) 0.000(2)
N(3) 0.039(2) 0.016(2) 0.010(2) -0.006(2) 0.0013(15) -0.002(2)
N(4) 0.024(2) 0.025(3) 0.025(2) 0.002(2) -0.009(2) -0.008(2)
C(1) 0.041(3) 0.026(3) 0.021(3) -0.003(3) 0.000(2) 0.005(2)
C(2) 0.025(2) 0.025(3) 0.011(2) 0.005(2) 0.002(2) 0.000(2)
C(3) 0.032(3) 0.030(3) 0.011(2) -0.011(2) -0.002(2) -0.001(2)
C(4) 0.052(3) 0.022(2) 0.017(2) -0.015(2) 0.005(2) -0.002(3)
C(5) 0.054(3) 0.033(3) 0.013(3) -0.020(3) 0.006(2) 0.001(2)
C(6) 0.057(3) 0.022(3) 0.010(2) -0.002(3) -0.002(2) -0.002(2)
C(7) 0.040(3) 0.027(3) 0.015(2) 0.000(3) -0.008(2) -0.008(2)
C(8) 0.045(3) 0.042(4) 0.044(4) -0.022(3) 0.005(3) -0.020(3)
C(9a) 0.061(9) 0.035(8) 0.020(7) -0.027(7) 0.002(7) -0.001(7)
C(9) 0.028(4) 0.012(4) 0.039(5) -0.013(3) -0.004(4) -0.001(4)
C(10) 0.046(3) 0.026(3) 0.049(4) -0.018(3) 0.013(3) -0.006(3)
C(11) 0.025(2) 0.040(3) 0.027(3) 0.000(2) 0.011(2) -0.007(3)
C(12) 0.039(3) 0.061(4) 0.055(4) 0.024(3) -0.002(3) -0.017(3)
C(13) 0.035(5) 0.077(8) 0.032(5) 0.035(5) -0.021(4) -0.033(5)
C(14a) 0.018(6) 0.051(9) 0.014(6) 0.019(6) -0.002(5) 0.008(6)

loop_
_atom_type_symbol
_atom_type_oxidation_number
_atom_type_number_in_cell
_atom_type_scat_dispersion_real
_atom_type_scat_dispersion_imag
_atom_type_scat_source
C 0 112 0.002 0.002
;
International Tables for Crystallography
(1992, Vol. C, Tables 4.2.6.8 and 6.1.1.1)
;
H 0 192 0.000 0.000
;
International Tables for Crystallography
(1992, Vol. C, Table 6.1.1.2)
;
Cl 0 8 0.132 0.159
;
International Tables for Crystallography
(1992, Vol. C, Tables 4.2.6.8 and 6.1.1.1)
;
N 0 32 0.004 0.003
;
International Tables for Crystallography
(1992, Vol. C, Tables 4.2.6.8 and 6.1.1.1)
;
Ni 0 8 0.285 1.113
;
International Tables for Crystallography
(1992, Vol. C, Tables 4.2.6.8 and 6.1.1.1)
;
O 0 56 0.008 0.006
;
International Tables for Crystallography
(1992, Vol. C, Tables 4.2.6.8 and 6.1.1.1)
;

loop_
_geom_angle_atom_site_label_1
_geom_angle_atom_site_label_2
_geom_angle_atom_site_label_3
_geom_angle
_geom_angle_site_symmetry_1
_geom_angle_site_symmetry_2
_geom_angle_site_symmetry_3
_geom_angle_publ_flag
O(3a) Ni(1) O(3) 11.8(3) . . . yes
O(3a) Ni(1) N(1) 81.8(3) . . . yes
O(3a) Ni(1) N(2) 98.3(3) . . . yes
O(3a) Ni(1) N(3) 103.1(3) . . . yes
O(3a) Ni(1) N(4) 84.1(3) . . . yes
O(3) Ni(1) N(1) 77.0(2) . . . yes
O(3) Ni(1) N(2) 108.3(2) . . . yes
O(3) Ni(1) N(3) 108.1(2) . . . yes
O(3) Ni(1) N(4) 74.4(2) . . . yes
N(1) Ni(1) N(2) 83.89(14) . . . yes
N(1) Ni(1) N(3) 174.77(15) . . . yes
N(1) Ni(1) N(4) 99.14(13) . . . yes
N(2) Ni(1) N(3) 93.32(12) . . . yes
N(2) Ni(1) N(4) 176.42(14) . . . yes
N(3) Ni(1) N(4) 83.51(14) . . . yes
O(4) Cl(1) O(5) 107.5(3) . . . yes
O(4) Cl(1) O(6) 110.0(3) . . . yes
O(4) Cl(1) O(7) 112.2(3) . . . yes
O(5) Cl(1) O(6) 107.1(3) . . . yes
O(5) Cl(1) O(7) 110.1(3) . . . yes
O(6) Cl(1) O(7) 109.8(3) . . . yes
Ni(1) O(3a) O(3) 104.8(19) . . . yes
Ni(1) O(3a) C(12) 101.2(7) . . . yes
Ni(1) O(3a) C(13a) 93.2(9) . . . yes
O(3) O(3a) C(12) 52.2(18) . . . yes
O(3) O(3a) C(13a) 62.6(20) . . . yes
C(12) O(3a) C(13a) 114.7(9) . . . yes
Ni(1) O(3) O(3a) 63.4(18) . . . yes
Ni(1) O(3) C(12) 100.4(4) . . . yes
Ni(1) O(3) C(13) 103.6(4) . . . yes
Ni(1) O(3) C(13a) 88.0(8) . . . yes
O(3a) O(3) C(12) 108.0(22) . . . yes
O(3a) O(3) C(13) 134.5(23) . . . yes
O(3a) O(3) C(13a) 93.7(23) . . . yes
C(12) O(3) C(13) 117.3(7) . . . yes
C(12) O(3) C(13a) 158.2(10) . . . yes
C(13) O(3) C(13a) 40.9(7) . . . yes
Ni(1) N(1) C(1) 102.9(3) . . . yes
Ni(1) N(1) C(10) 117.8(3) . . . yes
Ni(1) N(1) C(11) 109.4(3) . . . yes
C(1) N(1) C(10) 107.1(4) . . . yes
C(1) N(1) C(11) 106.9(3) . . . yes
C(10) N(1) C(11) 111.9(3) . . . yes
Ni(1) N(2) C(2) 115.5(3) . . . yes
Ni(1) N(2) C(3) 126.4(3) . . . yes
C(2) N(2) C(3) 117.8(3) . . . yes
Ni(1) N(3) C(5) 126.9(3) . . . yes
Ni(1) N(3) C(6) 115.6(3) . . . yes
C(5) N(3) C(6) 117.4(4) . . . yes
Ni(1) N(4) C(7) 104.1(2) . . . yes
Ni(1) N(4) C(8) 116.5(3) . . . yes
Ni(1) N(4) C(14a) 107.2(5) . . . yes
Ni(1) N(4) C(14) 108.9(4) . . . yes
C(7) N(4) C(8) 106.9(3) . . . yes
C(7) N(4) C(14a) 95.5(5) . . . yes
C(7) N(4) C(14) 118.4(4) . . . yes
C(8) N(4) C(14a) 122.9(6) . . . yes
C(8) N(4) C(14) 102.6(5) . . . yes
C(14a) N(4) C(14) 25.5(4) . . . yes
N(1) C(1) C(2) 108.7(3) . . . yes
N(1) C(1) H(1) 109.7 . . . no
N(1) C(1) H(2) 109.7 . . . no
C(2) C(1) H(1) 109.7 . . . no
C(2) C(1) H(2) 109.7 . . . no
H(1) C(1) H(2) 109.4 . . . no
O(1) C(2) N(2) 125.6(4) . . . yes
O(1) C(2) C(1) 120.4(4) . . . yes
N(2) C(2) C(1) 114.0(4) . . . yes
N(2) C(3) C(4) 111.4(3) . . . yes
N(2) C(3) H(3) 109.1 . . . no
N(2) C(3) H(4) 109.0 . . . no
C(4) C(3) H(3) 109.0 . . . no
C(4) C(3) H(4) 108.9 . . . no
H(3) C(3) H(4) 109.5 . . . no
C(3) C(4) C(5) 111.2(3) . . . yes
C(3) C(4) H(5) 109.0 . . . no
C(3) C(4) H(6) 109.0 . . . no
C(5) C(4) H(5) 109.0 . . . no
C(5) C(4) H(6) 109.1 . . . no
H(5) C(4) H(6) 109.5 . . . no
N(3) C(5) C(4) 111.9(3) . . . yes
N(3) C(5) H(7) 108.8 . . . no
N(3) C(5) H(8) 108.8 . . . no
C(4) C(5) H(7) 108.8 . . . no
C(4) C(5) H(8) 108.9 . . . no
H(7) C(5) H(8) 109.5 . . . no
O(2) C(6) N(3) 124.6(4) . . . yes
O(2) C(6) C(7) 121.0(4) . . . yes
N(3) C(6) C(7) 114.4(4) . . . yes
N(4) C(7) C(6) 107.8(3) . . . yes
N(4) C(7) H(9) 109.9 . . . no
N(4) C(7) H(10) 109.9 . . . no
C(6) C(7) H(9) 109.8 . . . no
C(6) C(7) H(10) 109.8 . . . no
H(9) C(7) H(10) 109.5 . . . no
N(4) C(8) C(9a) 118.8(6) . . . yes
N(4) C(8) C(9) 114.3(4) . . . yes
N(4) C(8) H(11a) 107.1 . . . no
N(4) C(8) H(11) 108.2 . . . no
N(4) C(8) H(12a) 107.0 . . . no
N(4) C(8) H(12) 108.2 . . . no
C(9a) C(8) C(9) 48.1(5) . . . yes
C(9a) C(8) H(11a) 107.2 . . . no
C(9a) C(8) H(11) 132.8 . . . no
C(9a) C(8) H(12a) 107.1 . . . no
C(9a) C(8) H(12) 61.4 . . . no
C(9) C(8) H(11a) 62.9 . . . no
C(9) C(8) H(11) 108.4 . . . no
C(9) C(8) H(12a) 138.4 . . . no
C(9) C(8) H(12) 108.3 . . . no
H(11a) C(8) H(11) 50.7 . . . no
H(11a) C(8) H(12a) 109.5 . . . no
H(11a) C(8) H(12) 143.8 . . . no
H(11) C(8) H(12a) 60.6 . . . no
H(11) C(8) H(12) 109.4 . . . no
H(12a) C(8) H(12) 51.8 . . . no
C(8) C(9a) C(9) 58.8(7) . . . yes
C(8) C(9a) C(10) 122.0(9) . . . yes
C(8) C(9a) H(13a) 106.2 . . . no
C(8) C(9a) H(14a) 106.2 . . . no
C(8) C(9a) H(15) 156.1 . . . no
C(9) C(9a) C(10) 76.0(9) . . . yes
C(9) C(9a) H(13a) 87.8 . . . no
C(9) C(9a) H(14a) 160.4 . . . no
C(9) C(9a) H(15) 120.1 . . . no
C(10) C(9a) H(13a) 106.3 . . . no
C(10) C(9a) H(14a) 106.2 . . . no
C(10) C(9a) H(15) 45.1 . . . no
H(13a) C(9a) H(14a) 109.6 . . . no
H(13a) C(9a) H(15) 97.4 . . . no
H(14a) C(9a) H(15) 67.8 . . . no
C(8) C(9) C(9a) 73.1(8) . . . yes
C(8) C(9) C(10) 117.4(6) . . . yes
C(8) C(9) H(11a) 43.2 . . . no
C(8) C(9) H(13) 107.3 . . . no
C(8) C(9) H(14) 107.8 . . . no
C(9a) C(9) C(10) 55.8(7) . . . yes
C(9a) C(9) H(11a) 112.4 . . . no
C(9a) C(9) H(13) 156.2 . . . no
C(9a) C(9) H(14) 92.1 . . . no
C(10) C(9) H(11a) 159.2 . . . no
C(10) C(9) H(13) 106.8 . . . no
C(10) C(9) H(14) 107.6 . . . no
H(11a) C(9) H(13) 78.3 . . . no
H(11a) C(9) H(14) 88.8 . . . no
H(13) C(9) H(14) 109.8 . . . no
N(1) C(10) C(9a) 117.7(7) . . . yes
N(1) C(10) C(9) 111.2(4) . . . yes
N(1) C(10) H(15a) 107.4 . . . no
N(1) C(10) H(15) 109.0 . . . no
N(1) C(10) H(16a) 107.4 . . . no
N(1) C(10) H(16) 109.1 . . . no
C(9a) C(10) C(9) 48.2(6) . . . yes
C(9a) C(10) H(15a) 107.3 . . . no
C(9a) C(10) H(15) 61.7 . . . no
C(9a) C(10) H(16a) 107.3 . . . no
C(9a) C(10) H(16) 132.8 . . . no
C(9) C(10) H(15a) 140.9 . . . no
C(9) C(10) H(15) 109.0 . . . no
C(9) C(10) H(16a) 64.0 . . . no
C(9) C(10) H(16) 109.0 . . . no
H(15a) C(10) H(15) 51.0 . . . no
H(15a) C(10) H(16a) 109.5 . . . no
H(15a) C(10) H(16) 62.0 . . . no
H(15) C(10) H(16a) 142.6 . . . no
H(15) C(10) H(16) 109.5 . . . no
H(16a) C(10) H(16) 49.3 . . . no
N(1) C(11) C(12) 113.3(4) . . . yes
N(1) C(11) H(17) 108.5 . . . no
N(1) C(11) H(18) 108.5 . . . no
C(12) C(11) H(17) 108.6 . . . no
C(12) C(11) H(18) 108.6 . . . no
H(17) C(11) H(18) 109.4 . . . no
O(3a) C(12) O(3) 19.8(6) . . . yes
O(3a) C(12) C(11) 103.5(6) . . . yes
O(3a) C(12) H(19a) 111.4 . . . no
O(3a) C(12) H(19) 127.2 . . . no
O(3a) C(12) H(20a) 111.0 . . . no
O(3a) C(12) H(20) 101.2 . . . no
O(3) C(12) C(11) 117.9(5) . . . yes
O(3) C(12) H(19a) 92.6 . . . no
O(3) C(12) H(19) 107.9 . . . no
O(3) C(12) H(20a) 114.0 . . . no
O(3) C(12) H(20) 107.4 . . . no
C(11) C(12) H(19a) 111.0 . . . no
C(11) C(12) H(19) 107.3 . . . no
C(11) C(12) H(20a) 110.4 . . . no
C(11) C(12) H(20) 106.9 . . . no
H(19a) C(12) H(19) 16.5 . . . no
H(19a) C(12) H(20a) 109.4 . . . no
H(19a) C(12) H(20) 121.1 . . . no
H(19) C(12) H(20a) 96.9 . . . no
H(19) C(12) H(20) 109.2 . . . no
H(20a) C(12) H(20) 12.4 . . . no
O(3) C(13) C(13a) 59.6(11) . . . yes
O(3) C(13) C(14a) 108.3(7) . . . yes
O(3) C(13) C(14) 109.7(7) . . . yes
O(3) C(13) H(21) 109.0 . . . no
O(3) C(13) H(22a) 86.2 . . . no
O(3) C(13) H(22) 109.9 . . . no
C(13a) C(13) C(14a) 66.2(12) . . . yes
C(13a) C(13) C(14) 83.7(12) . . . yes
C(13a) C(13) H(21) 68.5 . . . no
C(13a) C(13) H(22a) 75.8 . . . no
C(13a) C(13) H(22) 165.5 . . . no
C(14a) C(13) C(14) 22.0(7) . . . yes
C(14a) C(13) H(21) 89.3 . . . no
C(14a) C(13) H(22a) 121.7 . . . no
C(14a) C(13) H(22) 128.3 . . . no
C(14) C(13) H(21) 108.8 . . . no
C(14) C(13) H(22a) 142.7 . . . no
C(14) C(13) H(22) 110.2 . . . no
H(21) C(13) H(22a) 34.6 . . . no
H(21) C(13) H(22) 109.2 . . . no
H(22a) C(13) H(22) 94.3 . . . no
O(3a) C(13a) O(3) 23.7(7) . . . yes
O(3a) C(13a) C(13) 103.2(15) . . . yes
O(3a) C(13a) C(14a) 130.8(12) . . . yes
O(3a) C(13a) C(14) 118.7(13) . . . yes
O(3a) C(13a) H(21a) 104.1 . . . no
O(3a) C(13a) H(21) 131.4 . . . no
O(3a) C(13a) H(22a) 103.8 . . . no
O(3) C(13a) C(13) 79.5(13) . . . yes
O(3) C(13a) C(14a) 127.0(13) . . . yes
O(3) C(13a) C(14) 105.8(12) . . . yes
O(3) C(13a) H(21a) 123.4 . . . no
O(3) C(13a) H(21) 115.7 . . . no
O(3) C(13a) H(22a) 83.7 . . . no
C(13) C(13a) C(14a) 79.4(13) . . . yes
C(13) C(13a) C(14) 56.0(10) . . . yes
C(13) C(13a) H(21a) 140.3 . . . no
C(13) C(13a) H(21) 57.8 . . . no
C(13) C(13a) H(22a) 35.2 . . . no
C(14a) C(13a) C(14) 26.6(6) . . . yes
C(14a) C(13a) H(21a) 103.2 . . . no
C(14a) C(13a) H(21) 92.0 . . . no
C(14a) C(13a) H(22a) 104.4 . . . no
C(14) C(13a) H(21a) 128.8 . . . no
C(14) C(13a) H(21) 88.7 . . . no
C(14) C(13a) H(22a) 87.2 . . . no
H(21a) C(13a) H(21) 82.6 . . . no
H(21a) C(13a) H(22a) 109.6 . . . no
H(21) C(13a) H(22a) 33.7 . . . no
N(4) C(14a) C(13) 103.1(7) . . . yes
N(4) C(14a) C(13a) 108.3(8) . . . yes
N(4) C(14a) C(14) 70.1(15) . . . yes
N(4) C(14a) H(23a) 109.3 . . . no
N(4) C(14a) H(24a) 111.0 . . . no
N(4) C(14a) H(24) 162.3 . . . no
C(13) C(14a) C(13a) 34.4(6) . . . yes
C(13) C(14a) C(14) 41.1(14) . . . yes
C(13) C(14a) H(23a) 78.9 . . . no
C(13) C(14a) H(24a) 139.0 . . . no
C(13) C(14a) H(24) 93.2 . . . no
C(13a) C(14a) C(14) 70.5(16) . . . yes
C(13a) C(14a) H(23a) 108.5 . . . no
C(13a) C(14a) H(24a) 110.3 . . . no
C(13a) C(14a) H(24) 81.4 . . . no
C(14) C(14a) H(23a) 68.7 . . . no
C(14) C(14a) H(24a) 178.1 . . . no
C(14) C(14a) H(24) 127.6 . . . no
H(23a) C(14a) H(24a) 109.4 . . . no
H(23a) C(14a) H(24) 80.4 . . . no
H(24a) C(14a) H(24) 51.3 . . . no
N(4) C(14) C(13) 137.4(8) . . . yes
N(4) C(14) C(13a) 117.7(9) . . . yes
N(4) C(14) C(14a) 84.4(14) . . . yes
N(4) C(14) H(23a) 117.0 . . . no
N(4) C(14) H(23) 102.2 . . . no
N(4) C(14) H(24) 102.8 . . . no
C(13) C(14) C(13a) 40.3(7) . . . yes
C(13) C(14) C(14a) 116.9(19) . . . yes
C(13) C(14) H(23a) 105.1 . . . no
C(13) C(14) H(23) 101.0 . . . no
C(13) C(14) H(24) 102.2 . . . no
C(13a) C(14) C(14a) 82.9(17) . . . yes
C(13a) C(14) H(23a) 115.3 . . . no
C(13a) C(14) H(23) 138.2 . . . no
C(13a) C(14) H(24) 74.6 . . . no
C(14a) C(14) H(23a) 70.6 . . . no
C(14a) C(14) H(23) 114.5 . . . no
C(14a) C(14) H(24) 18.4 . . . no
H(23a) C(14) H(23) 48.1 . . . no
H(23a) C(14) H(24) 61.9 . . . no
H(23) C(14) H(24) 109.7 . . . no

loop_
_geom_bond_atom_site_label_1
_geom_bond_atom_site_label_2
_geom_bond_distance
_geom_bond_site_symmetry_1
_geom_bond_site_symmetry_2
_geom_bond_publ_flag
Ni(1) O(3a) 2.451(12) . . yes
Ni(1) O(3) 2.651(6) . . yes
Ni(1) N(1) 1.983(3) . . yes
Ni(1) N(2) 1.889(3) . . yes
Ni(1) N(3) 1.872(3) . . yes
Ni(1) N(4) 1.970(3) . . yes
Cl(1) O(4) 1.417(3) . . yes
Cl(1) O(5) 1.393(4) . . yes
Cl(1) O(6) 1.452(4) . . yes
Cl(1) O(7) 1.408(4) . . yes
O(1) C(2) 1.275(4) . . yes
O(2) C(6) 1.289(5) . . yes
O(3a) O(3) 0.563(13) . . yes
O(3a) C(12) 1.579(13) . . yes
O(3a) C(13a) 1.40(2) . . yes
O(3) C(12) 1.311(9) . . yes
O(3) C(13) 1.416(10) . . yes
O(3) C(13a) 1.24(2) . . yes
N(1) C(1) 1.494(5) . . yes
N(1) C(10) 1.509(6) . . yes
N(1) C(11) 1.516(5) . . yes
N(2) C(2) 1.288(5) . . yes
N(2) C(3) 1.475(5) . . yes
N(3) C(5) 1.463(5) . . yes
N(3) C(6) 1.285(5) . . yes
N(4) C(7) 1.478(5) . . yes
N(4) C(8) 1.499(6) . . yes
N(4) C(14a) 1.588(12) . . yes
N(4) C(14) 1.501(10) . . yes
C(1) C(2) 1.509(6) . . yes
C(1) H(1) 0.98 . . no
C(1) H(2) 0.98 . . no
C(3) C(4) 1.509(6) . . yes
C(3) H(3) 0.98 . . no
C(3) H(4) 0.98 . . no
C(4) C(5) 1.510(5) . . yes
C(4) H(5) 0.98 . . no
C(4) H(6) 0.98 . . no
C(5) H(7) 0.98 . . no
C(5) H(8) 0.98 . . no
C(6) C(7) 1.507(6) . . yes
C(7) H(9) 0.98 . . no
C(7) H(10) 0.98 . . no
C(8) C(9a) 1.535(12) . . yes
C(8) C(9) 1.373(8) . . yes
C(8) H(11a) 0.98 . . no
C(8) H(11) 0.98 . . no
C(8) H(12a) 0.98 . . no
C(8) H(12) 0.98 . . no
C(9a) C(9) 1.194(13) . . yes
C(9a) C(10) 1.324(12) . . yes
C(9a) H(13a) 0.98 . . no
C(9a) H(14a) 0.98 . . no
C(9a) H(15) 1.22 . . no
C(9) C(10) 1.554(9) . . yes
C(9) H(11a) 1.27 . . no
C(9) H(13) 0.98 . . no
C(9) H(14) 0.98 . . no
C(10) H(15a) 0.98 . . no
C(10) H(15) 0.98 . . no
C(10) H(16a) 0.98 . . no
C(10) H(16) 0.98 . . no
C(11) C(12) 1.516(6) . . yes
C(11) H(17) 0.98 . . no
C(11) H(18) 0.98 . . no
C(12) H(19a) 0.98 . . no
C(12) H(19) 0.98 . . no
C(12) H(20a) 0.99 . . no
C(12) H(20) 0.99 . . no
C(13) C(13a) 0.943(14) . . yes
C(13) C(14a) 1.638(13) . . yes
C(13) C(14) 1.208(11) . . yes
C(13) H(21) 0.99 . . no
C(13) H(22a) 0.58 . . no
C(13) H(22) 0.97 . . no
C(13a) C(14a) 1.52(2) . . yes
C(13a) C(14) 1.45(2) . . yes
C(13a) H(21a) 0.98 . . no
C(13a) H(21) 1.09 . . no
C(13a) H(22a) 0.98 . . no
C(14a) C(14) 0.687(12) . . yes
C(14a) H(23a) 0.99 . . no
C(14a) H(24a) 0.97 . . no
C(14a) H(24) 0.39 . . no
C(14) H(23a) 0.98 . . no
C(14) H(23) 0.98 . . no
C(14) H(24) 0.97 . . no

loop_
_geom_contact_atom_site_label_1
_geom_contact_atom_site_label_2
_geom_contact_distance
_geom_contact_site_symmetry_1
_geom_contact_site_symmetry_2
_geom_contact_publ_flag
Ni(1) O(7) 3.349(4) . 8_455 no
O(1) O(2) 2.394(4) . 7_554 no
O(1) C(6) 3.271(5) . 7_554 no
O(1) C(7) 3.439(5) . 7_554 no
O(1) C(12) 3.453(6) . 2_455 no
O(2) C(13) 3.025(9) . 8_455 no
O(2) C(2) 3.231(5) . 7 no
O(2) C(1) 3.337(5) . 7 no
O(3a) C(9a) 3.39(2) . 6_545 no
O(3) C(9a) 3.407(12) . 6_545 no
O(4) C(13a) 3.16(2) . 6 no
O(4) C(7) 3.217(6) . 8 no
O(4) C(6) 3.386(6) . 8 no
O(4) C(14a) 3.518(14) . 6 no
O(5) C(11) 3.158(6) . 7 no
O(5) C(14) 3.543(11) . . no
O(5) C(12) 3.554(7) . 7 no
O(6) C(14a) 3.129(12) . 6 no
O(6) C(5) 3.407(6) . 3 no
O(6) C(10) 3.438(7) . 4_565 no
O(6) C(13a) 3.52(2) . 6 no
O(6) C(4) 3.536(6) . 3 no
O(6) C(14) 3.598(10) . 6 no
O(7) C(1) 3.307(6) . 8 no
O(7) C(9) 3.372(8) . 8 no
O(7) C(10) 3.548(7) . 4_565 no
C(9a) C(13a) 3.53(2) . 6 no

loop_
_geom_torsion_atom_site_label_1
_geom_torsion_atom_site_label_2
_geom_torsion_atom_site_label_3
_geom_torsion_atom_site_label_4
_geom_torsion_site_symmetry_1
_geom_torsion_site_symmetry_2
_geom_torsion_site_symmetry_3
_geom_torsion_site_symmetry_4
_geom_torsion
_geom_torsion_publ_flag
Ni(1) O(3a) O(3) C(12) . . . . -92.8(12) no
Ni(1) O(3a) O(3) C(13) . . . . 82.8(25) no
Ni(1) O(3a) O(3) C(13a) . . . . 85.9(12) no
Ni(1) O(3a) C(12) O(3) . . . . 100.1(20) no
Ni(1) O(3a) C(12) C(11) . . . . -38.8(6) no
Ni(1) O(3a) C(13a) O(3) . . . . -105.0(19) no
Ni(1) O(3a) C(13a) C(13) . . . . -101.6(13) no
Ni(1) O(3a) C(13a) C(14a) . . . . -14.4(16) no
Ni(1) O(3a) C(13a) C(14) . . . . -43.4(12) no
Ni(1) O(3) O(3a) C(12) . . . . 92.8(12) no
Ni(1) O(3) O(3a) C(13a) . . . . -85.9(12) no
Ni(1) O(3) C(12) O(3a) . . . . -65.2(19) no
Ni(1) O(3) C(12) C(11) . . . . -18.9(6) no
Ni(1) O(3) C(13) C(13a) . . . . 70.5(13) no
Ni(1) O(3) C(13) C(14a) . . . . 24.0(9) no
Ni(1) O(3) C(13) C(14) . . . . 0.8(10) no
Ni(1) O(3) C(13a) O(3a) . . . . 63.2(18) no
Ni(1) O(3) C(13a) C(13) . . . . -113.5(11) no
Ni(1) O(3) C(13a) C(14a) . . . . -45.5(14) no
Ni(1) O(3) C(13a) C(14) . . . . -63.5(9) no
Ni(1) N(1) C(1) C(2) . . . . -38.7(4) no
Ni(1) N(1) C(10) C(9a) . . . . 44.9(8) no
Ni(1) N(1) C(10) C(9) . . . . -8.0(6) no
Ni(1) N(1) C(11) C(12) . . . . -52.9(5) no
Ni(1) N(2) C(2) O(1) . . . . -178.0(3) no
Ni(1) N(2) C(2) C(1) . . . . 2.3(5) no
Ni(1) N(2) C(3) C(4) . . . . -17.5(5) no
Ni(1) N(3) C(5) C(4) . . . . 17.3(5) no
Ni(1) N(3) C(6) O(2) . . . . 175.4(4) no
Ni(1) N(3) C(6) C(7) . . . . -3.4(5) no
Ni(1) N(4) C(7) C(6) . . . . 37.8(4) no
Ni(1) N(4) C(8) C(9a) . . . . -36.8(8) no
Ni(1) N(4) C(8) C(9) . . . . 17.2(6) no
Ni(1) N(4) C(14a) C(13) . . . . 73.1(8) no
Ni(1) N(4) C(14a) C(13a) . . . . 37.7(10) no
Ni(1) N(4) C(14a) C(14) . . . . 98.1(16) no
Ni(1) N(4) C(14) C(13) . . . . 34.0(14) no
Ni(1) N(4) C(14) C(13a) . . . . -11.4(10) no
Ni(1) N(4) C(14) C(14a) . . . . -90.4(16) no
O(1) C(2) N(2) C(3) . . . . -3.4(6) no
O(1) C(2) C(1) N(1) . . . . -153.7(4) no
O(2) C(6) N(3) C(5) . . . . -1.7(7) no
O(2) C(6) C(7) N(4) . . . . 156.6(4) no
O(3a) Ni(1) O(3) C(12) . . . . 105.1(24) no
O(3a) Ni(1) O(3) C(13) . . . . -133.3(26) no
O(3a) Ni(1) O(3) C(13a) . . . . -95.2(24) no
O(3a) Ni(1) N(1) C(1) . . . . 132.0(4) no
O(3a) Ni(1) N(1) C(10) . . . . -110.6(4) no
O(3a) Ni(1) N(1) C(11) . . . . 18.6(4) no
O(3a) Ni(1) N(2) C(2) . . . . -102.0(4) no
O(3a) Ni(1) N(2) C(3) . . . . 83.9(4) no
O(3a) Ni(1) N(3) C(5) . . . . -79.3(5) no
O(3a) Ni(1) N(3) C(6) . . . . 104.0(4) no
O(3a) Ni(1) N(4) C(7) . . . . -136.7(4) no
O(3a) Ni(1) N(4) C(8) . . . . 105.9(4) no
O(3a) Ni(1) N(4) C(14a) . . . . -36.2(6) no
O(3a) Ni(1) N(4) C(14) . . . . -9.4(5) no
O(3a) O(3) Ni(1) N(1) . . . . -112.3(23) no
O(3a) O(3) Ni(1) N(2) . . . . -33.3(23) no
O(3a) O(3) Ni(1) N(3) . . . . 66.6(23) no
O(3a) O(3) Ni(1) N(4) . . . . 144.2(23) no
O(3a) O(3) C(12) C(11) . . . . 46.3(21) no
O(3a) O(3) C(13) C(13a) . . . . 4.7(29) no
O(3a) O(3) C(13) C(14a) . . . . -41.9(30) no
O(3a) O(3) C(13) C(14) . . . . -65.1(30) no
O(3a) O(3) C(13a) C(13) . . . . -176.7(21) no
O(3a) O(3) C(13a) C(14a) . . . . -108.6(22) no
O(3a) O(3) C(13a) C(14) . . . . -126.7(20) no
O(3a) C(12) O(3) C(13) . . . . -176.5(24) no
O(3a) C(12) O(3) C(13a) . . . . -176.4(39) no
O(3a) C(12) C(11) N(1) . . . . 63.1(7) no
O(3a) C(13a) O(3) C(12) . . . . 176.6(37) no
O(3a) C(13a) O(3) C(13) . . . . 176.7(21) no
O(3a) C(13a) C(13) O(3) . . . . -1.4(9) no
O(3a) C(13a) C(13) C(14a) . . . . 129.7(13) no
O(3a) C(13a) C(13) C(14) . . . . 115.9(12) no
O(3a) C(13a) C(14a) N(4) . . . . -11.8(19) no
O(3a) C(13a) C(14a) C(13) . . . . -98.3(19) no
O(3a) C(13a) C(14a) C(14) . . . . -72.0(20) no
O(3a) C(13a) C(14) N(4) . . . . 45.0(15) no
O(3a) C(13a) C(14) C(13) . . . . -86.8(16) no
O(3a) C(13a) C(14) C(14a) . . . . 124.9(16) no
O(3) Ni(1) O(3a) C(12) . . . . -53.5(19) no
O(3) Ni(1) O(3a) C(13a) . . . . 62.4(21) no
O(3) Ni(1) N(1) C(1) . . . . 143.1(3) no
O(3) Ni(1) N(1) C(10) . . . . -99.5(4) no
O(3) Ni(1) N(1) C(11) . . . . 29.7(3) no
O(3) Ni(1) N(2) C(2) . . . . -95.5(3) no
O(3) Ni(1) N(2) C(3) . . . . 90.5(4) no
O(3) Ni(1) N(3) C(5) . . . . -90.5(4) no
O(3) Ni(1) N(3) C(6) . . . . 92.8(4) no
O(3) Ni(1) N(4) C(7) . . . . -143.6(3) no
O(3) Ni(1) N(4) C(8) . . . . 99.0(3) no
O(3) Ni(1) N(4) C(14a) . . . . -43.2(5) no
O(3) Ni(1) N(4) C(14) . . . . -16.4(4) no
O(3) O(3a) Ni(1) N(1) . . . . 65.7(22) no
O(3) O(3a) Ni(1) N(2) . . . . 148.2(22) no
O(3) O(3a) Ni(1) N(3) . . . . -116.4(22) no
O(3) O(3a) Ni(1) N(4) . . . . -34.5(22) no
O(3) O(3a) C(12) C(11) . . . . -138.9(19) no
O(3) O(3a) C(13a) C(13) . . . . 3.4(21) no
O(3) O(3a) C(13a) C(14a) . . . . 90.6(22) no
O(3) O(3a) C(13a) C(14) . . . . 61.6(21) no
O(3) C(12) O(3a) C(13a) . . . . 1.3(14) no
O(3) C(12) C(11) N(1) . . . . 48.5(7) no
O(3) C(13) C(13a) C(14a) . . . . -131.1(10) no
O(3) C(13) C(13a) C(14) . . . . -117.3(9) no
O(3) C(13) C(14a) N(4) . . . . -60.2(10) no
O(3) C(13) C(14a) C(13a) . . . . 43.2(11) no
O(3) C(13) C(14a) C(14) . . . . -97.4(19) no
O(3) C(13) C(14) N(4) . . . . -22.7(17) no
O(3) C(13) C(14) C(13a) . . . . 54.5(11) no
O(3) C(13) C(14) C(14a) . . . . 90.2(19) no
O(3) C(13a) O(3a) C(12) . . . . -1.2(13) no
O(3) C(13a) C(13) C(14a) . . . . 131.1(10) no
O(3) C(13a) C(13) C(14) . . . . 117.3(9) no
O(3) C(13a) C(14a) N(4) . . . . 18.4(18) no
O(3) C(13a) C(14a) C(13) . . . . -68.1(15) no
O(3) C(13a) C(14a) C(14) . . . . -41.8(19) no
O(3) C(13a) C(14) N(4) . . . . 66.6(13) no
O(3) C(13a) C(14) C(13) . . . . -65.2(12) no
O(3) C(13a) C(14) C(14a) . . . . 146.4(16) no
N(1) Ni(1) O(3a) C(12) . . . . 12.2(5) no
N(1) Ni(1) O(3a) C(13a) . . . . 128.1(8) no
N(1) Ni(1) O(3) C(12) . . . . -7.2(4) no
N(1) Ni(1) O(3) C(13) . . . . 114.4(6) no
N(1) Ni(1) O(3) C(13a) . . . . 152.5(8) no
N(1) Ni(1) N(2) C(2) . . . . -21.3(3) no
N(1) Ni(1) N(2) C(3) . . . . 164.6(3) no
N(1) Ni(1) N(3) C(5) . . . . 77.5(17) no
N(1) Ni(1) N(3) C(6) . . . . -99.2(17) no
N(1) Ni(1) N(4) C(7) . . . . 142.7(3) no
N(1) Ni(1) N(4) C(8) . . . . 25.3(3) no
N(1) Ni(1) N(4) C(14a) . . . . -116.9(5) no
N(1) Ni(1) N(4) C(14) . . . . -90.1(4) no
N(1) C(1) C(2) N(2) . . . . 26.0(5) no
N(1) C(10) C(9a) C(8) . . . . -56.3(13) no
N(1) C(10) C(9a) C(9) . . . . -94.6(8) no
N(1) C(10) C(9) C(8) . . . . 67.3(6) no
N(1) C(10) C(9) C(9a) . . . . 108.7(8) no
N(2) Ni(1) O(3a) C(12) . . . . 94.7(5) no
N(2) Ni(1) O(3a) C(13a) . . . . -149.3(8) no
N(2) Ni(1) O(3) C(12) . . . . 71.8(5) no
N(2) Ni(1) O(3) C(13) . . . . -166.6(6) no
N(2) Ni(1) O(3) C(13a) . . . . -128.5(8) no
N(2) Ni(1) N(1) C(1) . . . . 32.7(3) no
N(2) Ni(1) N(1) C(10) . . . . 150.1(3) no
N(2) Ni(1) N(1) C(11) . . . . -80.7(3) no
N(2) Ni(1) N(3) C(5) . . . . 20.0(4) no
N(2) Ni(1) N(3) C(6) . . . . -156.7(3) no
N(2) Ni(1) N(4) C(7) . . . . -4.8(26) no
N(2) Ni(1) N(4) C(8) . . . . -122.3(24) no
N(2) Ni(1) N(4) C(14a) . . . . 95.6(24) no
N(2) Ni(1) N(4) C(14) . . . . 122.4(24) no
N(2) C(3) C(4) C(5) . . . . 65.0(4) no
N(3) Ni(1) O(3a) C(12) . . . . -169.9(5) no
N(3) Ni(1) O(3a) C(13a) . . . . -54.0(8) no
N(3) Ni(1) O(3) C(12) . . . . 171.7(4) no
N(3) Ni(1) O(3) C(13) . . . . -66.7(6) no
N(3) Ni(1) O(3) C(13a) . . . . -28.6(8) no
N(3) Ni(1) N(1) C(1) . . . . -25.2(18) no
N(3) Ni(1) N(1) C(10) . . . . 92.2(17) no
N(3) Ni(1) N(1) C(11) . . . . -138.6(16) no
N(3) Ni(1) N(2) C(2) . . . . 154.3(3) no
N(3) Ni(1) N(2) C(3) . . . . -19.8(3) no
N(3) Ni(1) N(4) C(7) . . . . -32.7(3) no
N(3) Ni(1) N(4) C(8) . . . . -150.2(3) no
N(3) Ni(1) N(4) C(14a) . . . . 67.7(5) no
N(3) Ni(1) N(4) C(14) . . . . 94.5(4) no
N(3) C(5) C(4) C(3) . . . . -65.3(5) no
N(3) C(6) C(7) N(4) . . . . -24.5(5) no
N(4) Ni(1) O(3a) C(12) . . . . -88.0(5) no
N(4) Ni(1) O(3a) C(13a) . . . . 28.0(8) no
N(4) Ni(1) O(3) C(12) . . . . -110.7(5) no
N(4) Ni(1) O(3) C(13) . . . . 10.9(6) no
N(4) Ni(1) O(3) C(13a) . . . . 49.0(8) no
N(4) Ni(1) N(1) C(1) . . . . -145.4(3) no
N(4) Ni(1) N(1) C(10) . . . . -28.0(3) no
N(4) Ni(1) N(1) C(11) . . . . 101.2(3) no
N(4) Ni(1) N(2) C(2) . . . . 126.5(24) no
N(4) Ni(1) N(2) C(3) . . . . -47.6(26) no
N(4) Ni(1) N(3) C(5) . . . . -161.7(4) no
N(4) Ni(1) N(3) C(6) . . . . 21.6(3) no
N(4) C(8) C(9a) C(9) . . . . 98.0(7) no
N(4) C(8) C(9a) C(10) . . . . 53.3(13) no
N(4) C(8) C(9) C(9a) . . . . -107.7(7) no
N(4) C(8) C(9) C(10) . . . . -72.8(6) no
N(4) C(14a) C(13) C(13a) . . . . -103.4(14) no
N(4) C(14a) C(13) C(14) . . . . 37.2(15) no
N(4) C(14a) C(13a) C(13) . . . . 86.5(13) no
N(4) C(14a) C(13a) C(14) . . . . 60.2(13) no
N(4) C(14a) C(14) C(13) . . . . -141.2(14) no
N(4) C(14a) C(14) C(13a) . . . . -118.8(7) no
N(4) C(14) C(13) C(13a) . . . . -77.2(18) no
N(4) C(14) C(13) C(14a) . . . . -112.9(24) no
N(4) C(14) C(13a) C(13) . . . . 131.8(12) no
N(4) C(14) C(13a) C(14a) . . . . -79.8(14) no
N(4) C(14) C(14a) C(13) . . . . 141.2(14) no
N(4) C(14) C(14a) C(13a) . . . . 118.8(7) no
C(1) N(1) C(10) C(9a) . . . . 160.1(7) no
C(1) N(1) C(10) C(9) . . . . 107.2(5) no
C(1) N(1) C(11) C(12) . . . . -163.7(4) no
C(1) C(2) N(2) C(3) . . . . 176.9(3) no
C(2) N(2) C(3) C(4) . . . . 168.5(4) no
C(2) C(1) N(1) C(10) . . . . -163.5(3) no
C(2) C(1) N(1) C(11) . . . . 76.5(4) no
C(4) C(5) N(3) C(6) . . . . -166.0(4) no
C(5) N(3) C(6) C(7) . . . . 179.6(4) no
C(6) C(7) N(4) C(8) . . . . 161.7(4) no
C(6) C(7) N(4) C(14a) . . . . -71.4(6) no
C(6) C(7) N(4) C(14) . . . . -83.2(6) no
C(7) N(4) C(8) C(9a) . . . . -152.7(7) no
C(7) N(4) C(8) C(9) . . . . -98.7(5) no
C(7) N(4) C(14a) C(13) . . . . 179.7(7) no
C(7) N(4) C(14a) C(13a) . . . . 144.3(9) no
C(7) N(4) C(14a) C(14) . . . . -155.3(15) no
C(7) N(4) C(14) C(13) . . . . 152.6(12) no
C(7) N(4) C(14) C(13a) . . . . 107.2(9) no
C(7) N(4) C(14) C(14a) . . . . 28.2(18) no
C(8) N(4) C(14a) C(13) . . . . -66.1(9) no
C(8) N(4) C(14a) C(13a) . . . . -101.5(10) no
C(8) N(4) C(14a) C(14) . . . . -41.1(18) no
C(8) N(4) C(14) C(13) . . . . -90.0(13) no
C(8) N(4) C(14) C(13a) . . . . -135.4(9) no
C(8) N(4) C(14) C(14a) . . . . 145.6(16) no
C(8) C(9a) C(9) C(10) . . . . -142.1(6) no
C(8) C(9a) C(10) C(9) . . . . 38.3(8) no
C(8) C(9) C(9a) C(10) . . . . 142.1(6) no
C(8) C(9) C(10) C(9a) . . . . -41.4(8) no
C(9a) C(8) N(4) C(14a) . . . . 98.9(9) no
C(9a) C(8) N(4) C(14) . . . . 82.1(8) no
C(9a) C(8) C(9) C(10) . . . . 34.9(7) no
C(9a) C(10) N(1) C(11) . . . . -83.1(8) no
C(9) C(8) N(4) C(14a) . . . . 152.9(7) no
C(9) C(8) N(4) C(14) . . . . 136.0(6) no
C(9) C(8) C(9a) C(10) . . . . -44.7(9) no
C(9) C(10) N(1) C(11) . . . . -136.0(4) no
C(10) N(1) C(11) C(12) . . . . 79.5(5) no
C(11) C(12) O(3a) C(13a) . . . . -137.6(10) no
C(11) C(12) O(3) C(13) . . . . -130.2(6) no
C(11) C(12) O(3) C(13a) . . . . -130.1(24) no
C(12) O(3a) O(3) C(13) . . . . 175.6(29) no
C(12) O(3a) O(3) C(13a) . . . . 178.7(15) no
C(12) O(3a) C(13a) C(13) . . . . 2.2(18) no
C(12) O(3a) C(13a) C(14a) . . . . 89.5(16) no
C(12) O(3a) C(13a) C(14) . . . . 60.5(15) no
C(12) O(3) O(3a) C(13a) . . . . -178.7(15) no
C(12) O(3) C(13) C(13a) . . . . 180.0(13) no
C(12) O(3) C(13) C(14a) . . . . 133.4(8) no
C(12) O(3) C(13) C(14) . . . . 110.2(9) no
C(12) O(3) C(13a) C(13) . . . . -0.1(32) no
C(12) O(3) C(13a) C(14a) . . . . 67.9(31) no
C(12) O(3) C(13a) C(14) . . . . 49.9(29) no
C(13) O(3) O(3a) C(13a) . . . . -3.1(19) no
C(13) O(3) C(13a) C(14a) . . . . 68.0(14) no
C(13) O(3) C(13a) C(14) . . . . 50.0(9) no
C(13) C(13a) C(14a) C(14) . . . . 26.3(16) no
C(13) C(13a) C(14) C(14a) . . . . -148.3(19) no
C(13) C(14a) N(4) C(14) . . . . -25.0(12) no
C(13) C(14a) C(13a) C(14) . . . . -26.3(16) no
C(13) C(14a) C(14) C(13a) . . . . 22.4(12) no
C(13) C(14) N(4) C(14a) . . . . 124.4(24) no
C(13) C(14) C(13a) C(14a) . . . . 148.3(19) no
C(13) C(14) C(14a) C(13a) . . . . -22.4(12) no
C(13a) O(3) C(13) C(14a) . . . . -46.5(12) no
C(13a) O(3) C(13) C(14) . . . . -69.7(13) no
C(13a) C(13) C(14a) C(14) . . . . -140.6(23) no
C(13a) C(13) C(14) C(14a) . . . . 35.7(21) no
C(13a) C(14a) N(4) C(14) . . . . -60.4(14) no
C(13a) C(14a) C(13) C(14) . . . . 140.6(23) no
C(13a) C(14) N(4) C(14a) . . . . 79.0(17) no
C(13a) C(14) C(13) C(14a) . . . . -35.7(21) no
C(14a) C(13) C(13a) C(14) . . . . 13.8(8) no
C(14a) C(13a) C(13) C(14) . . . . -13.8(8) no
